data_4305292
loop_
_publ_author_name
'Xavier Sala'
'Albert Poater'
'Alexander von Zelewsky'
'Teodor Parella'
'Xavier Fontrodona'
'Isabel Romero'
'Miquel Sol\`a'
'Montserrat Rodr\'iguez'
'Antoni Llobet'

_publ_contact_author_address
;Departament de Quimica
Universitat de Girona
campus de Montilivi
E-17071 Girona
;
_publ_contact_author_email montse.rodriguez@udg.edu
_publ_contact_author_name 'Montserrat Rodriguez'
_publ_contact_author_phone '0034 972 41 8333'
_publ_section_title
;
New Ruthenium(II) Complexes with Enantiomerically Pure Bis- and
Tris(pinene)-Fused Tridentate Ligands. Synthesis, Characterization and
Stereoisomeric Analysis
;
_journal_name_full 'Inorganic Chemistry'
_journal_page_first 8016
_journal_page_last 8024
_journal_paper_doi 10.1021/ic800252f
_journal_volume 47
_journal_year 2008
_chemical_absolute_configuration ad
_chemical_formula_moiety 'C54 H61 Cl N3 P2 Ru, C4 H10 O, B F4'
_chemical_formula_sum 'C58 H71 B Cl F4 N3 O P2 Ru'
_chemical_formula_weight 1111.45
_chemical_name_systematic
; 
 ? 
;
_space_group_IT_number 1
_symmetry_cell_setting triclinic
_symmetry_space_group_name_Hall 'P 1'
_symmetry_space_group_name_H-M 'P 1'
_atom_sites_solution_hydrogens geom
_atom_sites_solution_primary direct
_atom_sites_solution_secondary difmap
_audit_creation_method SHELXL-97
_cell_angle_alpha 63.165(3)
_cell_angle_beta 87.923(3)
_cell_angle_gamma 87.683(3)
_cell_formula_units_Z 1
_cell_length_a 10.695(2)
_cell_length_b 11.316(2)
_cell_length_c 12.455(3)
_cell_measurement_temperature 100(2)
_cell_volume 1343.7(5)
_computing_cell_refinement 'Bruker SMART'
_computing_data_collection 'Bruker SMART'
_computing_data_reduction 'Bruker Shelxtl'
_computing_structure_refinement 'SHELXL-97 (Sheldrick, 1997)'
_computing_structure_solution 'SHELXS-97 (Sheldrick, 1990)'
_diffrn_ambient_temperature 100(2)
_diffrn_measured_fraction_theta_full 'ACTA 50'
_diffrn_measured_fraction_theta_max 0.970
_diffrn_measurement_device_type 'CCD area detector'
_diffrn_measurement_method 'phi and omega scans'
_diffrn_radiation_monochromator graphite
_diffrn_radiation_source 'fine-focus sealed tube'
_diffrn_radiation_type MoK\a
_diffrn_radiation_wavelength 0.71073
_diffrn_reflns_av_R_equivalents 0.0143
_diffrn_reflns_av_sigmaI/netI 0.0234
_diffrn_reflns_limit_h_max 14
_diffrn_reflns_limit_h_min -14
_diffrn_reflns_limit_k_max 15
_diffrn_reflns_limit_k_min -15
_diffrn_reflns_limit_l_max 16
_diffrn_reflns_limit_l_min -16
_diffrn_reflns_number 20557
_diffrn_reflns_theta_full 'ACTA 50'
_diffrn_reflns_theta_max 28.28
_diffrn_reflns_theta_min 2.02
_exptl_absorpt_coefficient_mu 0.458
_exptl_absorpt_correction_type none
_exptl_crystal_colour orange
_exptl_crystal_density_diffrn 1.374
_exptl_crystal_density_method 'not measured'
_exptl_crystal_description prism
_exptl_crystal_F_000 580
_exptl_crystal_size_max 0.3
_exptl_crystal_size_mid 0.2
_exptl_crystal_size_min 0.05
_refine_diff_density_max 0.826
_refine_diff_density_min -0.622
_refine_diff_density_rms 0.065
_refine_ls_abs_structure_details 'Flack H D (1983), Acta Cryst. A39, 876-881'
_refine_ls_abs_structure_Flack -0.027(15)
_refine_ls_extinction_method none
_refine_ls_goodness_of_fit_ref 1.111
_refine_ls_hydrogen_treatment constr
_refine_ls_matrix_type full
_refine_ls_number_parameters 686
_refine_ls_number_reflns 12340
_refine_ls_number_restraints 27
_refine_ls_restrained_S_all 1.110
_refine_ls_R_factor_all 0.0290
_refine_ls_R_factor_gt 0.0278
_refine_ls_shift/su_max 0.015
_refine_ls_shift/su_mean 0.001
_refine_ls_structure_factor_coef Fsqd
_refine_ls_weighting_details 'calc w=1/[\s^2^(Fo^2^)+(0.0475P)^2^+1.1007P] where P=(Fo^2^+2Fc^2^)/3'
_refine_ls_weighting_scheme calc
_refine_ls_wR_factor_gt 0.0753
_refine_ls_wR_factor_ref 0.0865
_reflns_number_gt 12199
_reflns_number_total 12340
_reflns_threshold_expression >2sigma(I)
_cod_data_source_file ic800252f-file002.cif
_cod_data_source_block xs2381g
_cod_depositor_comments
;
The following automatic conversions were performed:
'_symmetry_cell_setting' value 'Triclinic' changed to 'triclinic'
according to '/home/saulius/struct/CIF-dictionaries/cif_core.dic'
dictionary named 'cif_core.dic' version 2.4.1 from 2010-06-29.

Automatic conversion script
Id: cif_fix_enum 1527 2010-12-29 10:47:43Z saulius 
;
_cod_original_cell_volume 1343.6(5)
_cod_database_code 4305292

loop_
_symmetry_equiv_pos_as_xyz
'x, y, z'

loop_
_atom_site_label
_atom_site_type_symbol
_atom_site_fract_x
_atom_site_fract_y
_atom_site_fract_z
_atom_site_U_iso_or_equiv
_atom_site_adp_type
_atom_site_occupancy
_atom_site_symmetry_multiplicity
_atom_site_calc_flag
_atom_site_refinement_flags
_atom_site_disorder_assembly
_atom_site_disorder_group
Ru1 Ru 0.19969(2) 0.38337(3) 0.04205(3) 0.01280(5) Uani 1 1 d . . .
P1 P 0.04582(7) 0.31858(8) -0.04383(7) 0.01473(14) Uani 1 1 d . . .
Cl1 Cl 0.10811(7) 0.60621(7) -0.07374(7) 0.01706(13) Uani 1 1 d . . .
N1 N 0.3571(2) 0.3788(2) -0.0776(2) 0.0140(5) Uani 1 1 d . . .
C1 C -0.0158(2) 0.4328(3) -0.1936(2) 0.0174(5) Uani 1 1 d . . .
F1 F 0.7778(3) 0.9176(3) 0.3506(3) 0.0621(8) Uani 1 1 d . A .
B1 B 0.6857(3) 0.9894(3) 0.2759(3) 0.0264(7) Uani 1 1 d . . .
P2 P 0.04184(7) 0.38598(8) 0.17381(7) 0.01661(15) Uani 1 1 d . . .
N2 N 0.2823(2) 0.1905(2) 0.1580(2) 0.0148(5) Uani 1 1 d . . .
C2 C -0.1005(3) 0.5364(3) -0.2068(3) 0.0208(5) Uani 1 1 d . . .
H2A H -0.1285 0.5449 -0.1389 0.025 Uiso 1 1 calc R . .
F2 F 0.6905(3) 1.1232(2) 0.2447(3) 0.0618(7) Uani 1 1 d . A .
N3 N 0.3580(2) 0.4391(2) 0.1224(2) 0.0155(5) Uani 1 1 d . . .
C3 C -0.1434(3) 0.6267(3) -0.3194(3) 0.0251(6) Uani 1 1 d . . .
H3A H -0.1995 0.6945 -0.3260 0.030 Uiso 1 1 calc R . .
C4 C -0.1029(3) 0.6160(3) -0.4219(3) 0.0275(6) Uani 1 1 d . . .
H4A H -0.1305 0.6772 -0.4973 0.033 Uiso 1 1 calc R . .
F4 F 0.6693(12) 0.9611(10) 0.1822(8) 0.125(4) Uani 0.730(11) 1 d P A 1
F3 F 0.5673(5) 0.9529(6) 0.3310(5) 0.0714(18) Uani 0.730(11) 1 d P A 1
F4' F 0.7177(16) 0.9986(12) 0.1648(11) 0.048(4) Uani 0.270(11) 1 d P A 2
F3' F 0.599(3) 0.955(4) 0.333(6) 0.36(5) Uani 0.270(11) 1 d P A 2
C5 C -0.0210(3) 0.5136(3) -0.4109(3) 0.0313(7) Uani 1 1 d . . .
H5A H 0.0055 0.5051 -0.4791 0.038 Uiso 1 1 calc R . .
C6 C 0.0222(3) 0.4224(3) -0.2974(3) 0.0261(6) Uani 1 1 d . . .
H6A H 0.0771 0.3539 -0.2913 0.031 Uiso 1 1 calc R . .
C7 C 0.0769(3) 0.1709(3) -0.0668(2) 0.0177(5) Uani 1 1 d . . .
C8 C 0.1904(3) 0.1641(3) -0.1236(2) 0.0208(5) Uani 1 1 d . . .
H8A H 0.2467 0.2322 -0.1460 0.025 Uiso 1 1 calc R . .
C9 C 0.2203(3) 0.0578(3) -0.1470(3) 0.0242(6) Uani 1 1 d . . .
H9A H 0.2957 0.0556 -0.1857 0.029 Uiso 1 1 calc R . .
C10 C 0.1383(3) -0.0455(3) -0.1129(3) 0.0276(6) Uani 1 1 d . . .
H10A H 0.1585 -0.1176 -0.1278 0.033 Uiso 1 1 calc R . .
C11 C 0.0258(3) -0.0400(3) -0.0564(3) 0.0285(6) Uani 1 1 d . . .
H11A H -0.0292 -0.1094 -0.0328 0.034 Uiso 1 1 calc R . .
C12 C -0.0066(3) 0.0675(3) -0.0342(3) 0.0236(5) Uani 1 1 d . . .
H12A H -0.0834 0.0707 0.0021 0.028 Uiso 1 1 calc R . .
C13 C -0.0966(3) 0.2798(3) 0.0535(3) 0.0204(5) Uani 1 1 d . . .
H13A H -0.1697 0.2917 0.0053 0.024 Uiso 1 1 calc R . .
H13B H -0.0921 0.1881 0.1140 0.024 Uiso 1 1 calc R . .
C14 C -0.1095(2) 0.3706(3) 0.1150(2) 0.0198(5) Uani 1 1 d . . .
H14A H -0.1704 0.3349 0.1807 0.024 Uiso 1 1 calc R . .
H14B H -0.1397 0.4577 0.0576 0.024 Uiso 1 1 calc R . .
C15 C 0.0184(3) 0.5336(3) 0.1986(2) 0.0193(5) Uani 1 1 d . . .
C16 C -0.1003(3) 0.5724(4) 0.2234(3) 0.0316(7) Uani 1 1 d . . .
H16A H -0.1702 0.5272 0.2212 0.038 Uiso 1 1 calc R . .
C17 C -0.1146(3) 0.6778(4) 0.2510(3) 0.0332(7) Uani 1 1 d . . .
H17A H -0.1941 0.7028 0.2672 0.040 Uiso 1 1 calc R . .
C18 C -0.0121(3) 0.7463(3) 0.2549(3) 0.0273(6) Uani 1 1 d . . .
H18A H -0.0222 0.8171 0.2735 0.033 Uiso 1 1 calc R . .
C19 C 0.1053(3) 0.7079(4) 0.2308(4) 0.0363(8) Uani 1 1 d . . .
H19A H 0.1751 0.7526 0.2340 0.044 Uiso 1 1 calc R . .
C20 C 0.1204(3) 0.6036(3) 0.2020(3) 0.0306(7) Uani 1 1 d . . .
H20A H 0.2001 0.5801 0.1846 0.037 Uiso 1 1 calc R . .
C21 C 0.0321(3) 0.2608(3) 0.3325(3) 0.0210(5) Uani 1 1 d . . .
C22 C -0.0377(3) 0.1460(3) 0.3700(3) 0.0311(7) Uani 1 1 d . . .
H22A H -0.0847 0.1344 0.3143 0.037 Uiso 1 1 calc R . .
C23 C -0.0377(5) 0.0493(4) 0.4894(3) 0.0443(9) Uani 1 1 d . . .
H23A H -0.0832 -0.0269 0.5118 0.053 Uiso 1 1 calc R . .
C24 C 0.0286(4) 0.0648(4) 0.5745(3) 0.0451(9) Uani 1 1 d . . .
H24A H 0.0281 -0.0005 0.6540 0.054 Uiso 1 1 calc R . .
C25 C 0.0966(4) 0.1794(4) 0.5406(3) 0.0375(8) Uani 1 1 d . . .
H25A H 0.1413 0.1913 0.5975 0.045 Uiso 1 1 calc R . .
C26 C 0.0971(3) 0.2761(3) 0.4207(3) 0.0276(6) Uani 1 1 d . . .
H26A H 0.1418 0.3527 0.3990 0.033 Uiso 1 1 calc R . .
C27 C 0.4384(2) 0.2757(3) -0.0144(2) 0.0173(5) Uani 1 1 d . . .
C28 C 0.5593(3) 0.2675(3) -0.0545(3) 0.0216(5) Uani 1 1 d . . .
H28A H 0.6140 0.1997 -0.0063 0.026 Uiso 1 1 calc R . .
C29 C 0.5980(3) 0.3618(3) -0.1674(3) 0.0229(5) Uani 1 1 d . . .
H29A H 0.6792 0.3587 -0.1954 0.027 Uiso 1 1 calc R . .
C30 C 0.5139(3) 0.4604(3) -0.2377(2) 0.0204(5) Uani 1 1 d . . .
C31 C 0.5392(3) 0.5601(3) -0.3670(3) 0.0249(6) Uani 1 1 d . . .
H31A H 0.6231 0.5558 -0.3996 0.030 Uiso 1 1 calc R . .
C32 C 0.4933(3) 0.6981(3) -0.3808(3) 0.0293(7) Uani 1 1 d . . .
H32A H 0.5258 0.7723 -0.4519 0.035 Uiso 1 1 calc R . .
H32B H 0.5021 0.7103 -0.3092 0.035 Uiso 1 1 calc R . .
C33 C 0.3610(3) 0.6559(3) -0.3954(3) 0.0248(6) Uani 1 1 d . . .
H33A H 0.3071 0.7272 -0.4521 0.030 Uiso 1 1 calc R . .
C34 C 0.3031(3) 0.5751(3) -0.2692(2) 0.0198(5) Uani 1 1 d . . .
H34A H 0.2811 0.6336 -0.2333 0.024 Uiso 1 1 calc R . .
H34B H 0.2271 0.5351 -0.2758 0.024 Uiso 1 1 calc R . .
C35 C 0.3938(2) 0.4677(3) -0.1891(2) 0.0168(5) Uani 1 1 d . . .
C36 C 0.4278(3) 0.5650(3) -0.4459(3) 0.0263(6) Uani 1 1 d . . .
C37 C 0.4601(4) 0.6427(4) -0.5800(3) 0.0375(8) Uani 1 1 d . . .
H37A H 0.5014 0.5845 -0.6079 0.056 Uiso 1 1 calc R . .
H37B H 0.5144 0.7133 -0.5922 0.056 Uiso 1 1 calc R . .
H37C H 0.3847 0.6789 -0.6239 0.056 Uiso 1 1 calc R . .
C38 C 0.3655(3) 0.4371(3) -0.4246(3) 0.0288(6) Uani 1 1 d . . .
H38A H 0.4165 0.3917 -0.4600 0.043 Uiso 1 1 calc R . .
H38B H 0.2847 0.4577 -0.4606 0.043 Uiso 1 1 calc R . .
H38C H 0.3562 0.3815 -0.3396 0.043 Uiso 1 1 calc R . .
C39 C 0.3859(2) 0.1584(2) 0.0916(2) 0.0179(5) Uani 1 1 d . . .
H39A H 0.3556 0.0975 0.0639 0.022 Uiso 1 1 calc R . .
H39B H 0.4530 0.1132 0.1470 0.022 Uiso 1 1 calc R . .
C40 C 0.1948(3) 0.0764(3) 0.2092(2) 0.0185(5) Uani 1 1 d . . .
H40A H 0.1690 0.0582 0.1444 0.022 Uiso 1 1 calc R . .
H40B H 0.1205 0.1028 0.2408 0.022 Uiso 1 1 calc R . .
C41 C 0.2493(3) -0.0518(3) 0.3091(3) 0.0279(6) Uani 1 1 d . . .
H41A H 0.1876 -0.1191 0.3365 0.042 Uiso 1 1 calc R . .
H41B H 0.2730 -0.0360 0.3751 0.042 Uiso 1 1 calc R . .
H41C H 0.3216 -0.0808 0.2785 0.042 Uiso 1 1 calc R . .
C42 C 0.3352(2) 0.2044(3) 0.2601(2) 0.0172(5) Uani 1 1 d . . .
H42A H 0.3932 0.1308 0.3021 0.021 Uiso 1 1 calc R . .
H42B H 0.2680 0.1999 0.3161 0.021 Uiso 1 1 calc R . .
C43 C 0.4020(3) 0.3318(3) 0.2209(2) 0.0185(5) Uani 1 1 d . . .
C44 C 0.5005(3) 0.3354(3) 0.2879(3) 0.0235(6) Uani 1 1 d . . .
H44A H 0.5296 0.2587 0.3526 0.028 Uiso 1 1 calc R . .
C45 C 0.5554(3) 0.4566(3) 0.2565(3) 0.0269(6) Uani 1 1 d . . .
H45A H 0.6195 0.4626 0.3022 0.032 Uiso 1 1 calc R . .
C46 C 0.5138(2) 0.5678(3) 0.1567(3) 0.0204(5) Uani 1 1 d . . .
C47 C 0.5624(3) 0.7049(3) 0.1159(3) 0.0240(6) Uani 1 1 d . . .
H47A H 0.6215 0.7152 0.1692 0.029 Uiso 1 1 calc R . .
C48 C 0.4474(3) 0.8025(3) 0.0782(3) 0.0277(6) Uani 1 1 d . . .
H48A H 0.3714 0.7661 0.1244 0.033 Uiso 1 1 calc R . .
H48B H 0.4633 0.8891 0.0722 0.033 Uiso 1 1 calc R . .
C49 C 0.4577(3) 0.7952(3) -0.0431(3) 0.0220(5) Uani 1 1 d . . .
H49A H 0.4364 0.8778 -0.1143 0.026 Uiso 1 1 calc R . .
C50 C 0.3887(3) 0.6736(3) -0.0294(3) 0.0210(5) Uani 1 1 d . . .
H50A H 0.2992 0.6923 -0.0323 0.025 Uiso 1 1 calc R . .
H50B H 0.4119 0.6544 -0.0960 0.025 Uiso 1 1 calc R . .
C51 C 0.4193(2) 0.5538(3) 0.0880(2) 0.0175(5) Uani 1 1 d . . .
C52 C 0.6005(3) 0.7658(3) -0.0196(3) 0.0225(5) Uani 1 1 d . . .
C54 C 0.6696(3) 0.6793(3) -0.0684(3) 0.0330(7) Uani 1 1 d . . .
H54A H 0.7559 0.6690 -0.0464 0.049 Uiso 1 1 calc R . .
H54B H 0.6641 0.7205 -0.1545 0.049 Uiso 1 1 calc R . .
H54C H 0.6323 0.5939 -0.0351 0.049 Uiso 1 1 calc R . .
C55 C 0.6736(3) 0.8928(3) -0.0582(4) 0.0346(7) Uani 1 1 d . . .
H55A H 0.7607 0.8704 -0.0416 0.052 Uiso 1 1 calc R . .
H55B H 0.6423 0.9394 -0.0143 0.052 Uiso 1 1 calc R . .
H55C H 0.6638 0.9482 -0.1429 0.052 Uiso 1 1 calc R . .
O1W O 0.5798(3) 0.1453(4) 0.5809(3) 0.0681(11) Uani 1 1 d D . .
C4W C 0.4056(4) 0.0183(5) 0.5882(4) 0.0604(13) Uani 1 1 d D . .
H4WA H 0.3710 -0.0639 0.6457 0.091 Uiso 0.730(11) 1 calc PR A 1
H4WB H 0.3982 0.0264 0.5086 0.091 Uiso 0.730(11) 1 calc PR A 1
H4WC H 0.3608 0.0906 0.5938 0.091 Uiso 0.730(11) 1 calc PR A 1
H4WD H 0.3737 -0.0604 0.5894 0.091 Uiso 0.270(11) 1 d PR A 2
H4WE H 0.3738 0.0947 0.5198 0.091 Uiso 0.270(11) 1 d PR A 2
H4WF H 0.3794 0.0234 0.6606 0.091 Uiso 0.270(11) 1 d PR A 2
C1W C 0.6943(6) 0.1840(9) 0.6101(8) 0.122(6) Uani 0.730(11) 1 d PD A 1
H1WA H 0.6818 0.1746 0.6911 0.146 Uiso 0.730(11) 1 calc PR A 1
H1WB H 0.7561 0.1163 0.6159 0.146 Uiso 0.730(11) 1 calc PR A 1
C2W C 0.7539(7) 0.3062(11) 0.5446(10) 0.074(3) Uani 0.730(11) 1 d P A 1
H2WA H 0.8209 0.3125 0.5908 0.111 Uiso 0.730(11) 1 calc PR A 1
H2WB H 0.6943 0.3777 0.5285 0.111 Uiso 0.730(11) 1 calc PR A 1
H2WC H 0.7868 0.3114 0.4699 0.111 Uiso 0.730(11) 1 calc PR A 1
C3W C 0.5250(8) 0.0207(5) 0.6112(12) 0.236(14) Uani 0.730(11) 1 d PD A 1
H3WA H 0.5732 -0.0210 0.5694 0.283 Uiso 0.730(11) 1 calc PR A 1
H3WB H 0.5360 -0.0346 0.6967 0.283 Uiso 0.730(11) 1 calc PR A 1
C1X C 0.7127(3) 0.1446(10) 0.5648(10) 0.020(3) Uani 0.270(11) 1 d PDU A 2
H1XA H 0.7394 0.1701 0.4822 0.024 Uiso 0.270(11) 1 calc PR A 2
H1XB H 0.7534 0.0618 0.6190 0.024 Uiso 0.270(11) 1 calc PR A 2
C2X C 0.7247(19) 0.2558(15) 0.6026(16) 0.041(4) Uani 0.270(11) 1 d PDU A 2
H2XA H 0.8113 0.2761 0.6004 0.062 Uiso 0.270(11) 1 calc PR A 2
H2XB H 0.6912 0.2271 0.6827 0.062 Uiso 0.270(11) 1 calc PR A 2
H2XC H 0.6790 0.3334 0.5481 0.062 Uiso 0.270(11) 1 calc PR A 2
C3X C 0.5489(5) 0.0276(6) 0.5731(9) 0.016(2) Uani 0.270(11) 1 d PDU A 2
H3XA H 0.5894 -0.0496 0.6361 0.019 Uiso 0.270(11) 1 calc PR A 2
H3XB H 0.5755 0.0331 0.4957 0.019 Uiso 0.270(11) 1 calc PR A 2

loop_
_atom_site_aniso_label
_atom_site_aniso_U_11
_atom_site_aniso_U_22
_atom_site_aniso_U_33
_atom_site_aniso_U_23
_atom_site_aniso_U_13
_atom_site_aniso_U_12
Ru1 0.01361(8) 0.01189(8) 0.01316(8) -0.00577(6) -0.00179(6) -0.00011(6)
P1 0.0149(3) 0.0161(3) 0.0142(3) -0.0077(3) -0.0019(3) -0.0009(3)
Cl1 0.0165(3) 0.0148(3) 0.0204(3) -0.0083(2) -0.0045(2) 0.0021(2)
N1 0.0148(11) 0.0123(11) 0.0142(11) -0.0053(9) -0.0017(9) -0.0011(9)
C1 0.0154(12) 0.0188(12) 0.0191(12) -0.0094(10) -0.0061(10) 0.0011(9)
F1 0.0583(16) 0.0615(16) 0.0799(19) -0.0438(15) -0.0382(15) 0.0323(13)
B1 0.0293(17) 0.0238(15) 0.0263(16) -0.0112(13) -0.0043(13) 0.0016(13)
P2 0.0161(3) 0.0198(4) 0.0174(3) -0.0115(3) -0.0012(3) -0.0003(3)
N2 0.0158(11) 0.0140(11) 0.0139(10) -0.0055(9) 0.0000(8) -0.0023(8)
C2 0.0176(12) 0.0250(13) 0.0215(13) -0.0119(11) -0.0034(10) 0.0023(10)
F2 0.0527(15) 0.0330(12) 0.095(2) -0.0244(14) -0.0056(14) -0.0004(11)
N3 0.0166(12) 0.0127(11) 0.0189(12) -0.0087(10) 0.0009(9) 0.0001(9)
C3 0.0210(13) 0.0258(14) 0.0256(14) -0.0093(12) -0.0062(11) 0.0070(11)
C4 0.0282(15) 0.0290(15) 0.0218(13) -0.0083(12) -0.0088(11) 0.0077(12)
F4 0.206(10) 0.110(6) 0.111(6) -0.097(5) -0.115(6) 0.106(6)
F3 0.0201(19) 0.055(3) 0.074(3) 0.029(2) -0.0016(16) -0.0111(16)
F4' 0.094(9) 0.022(4) 0.030(5) -0.015(4) 0.036(6) -0.010(5)
F3' 0.067(18) 0.15(3) 0.60(9) 0.07(4) 0.05(3) -0.045(17)
C5 0.0384(17) 0.0381(17) 0.0215(14) -0.0176(13) -0.0088(12) 0.0128(14)
C6 0.0274(14) 0.0307(15) 0.0243(14) -0.0165(12) -0.0065(11) 0.0103(11)
C7 0.0227(12) 0.0156(11) 0.0170(11) -0.0092(10) -0.0037(9) 0.0005(9)
C8 0.0224(13) 0.0195(12) 0.0201(12) -0.0085(10) -0.0054(10) 0.0013(10)
C9 0.0262(14) 0.0227(13) 0.0247(14) -0.0119(11) -0.0029(11) 0.0053(11)
C10 0.0351(16) 0.0193(13) 0.0319(15) -0.0144(12) -0.0104(13) 0.0057(11)
C11 0.0307(15) 0.0201(13) 0.0376(16) -0.0149(12) -0.0036(13) -0.0049(11)
C12 0.0255(14) 0.0213(13) 0.0267(14) -0.0129(11) -0.0019(11) -0.0038(11)
C13 0.0177(12) 0.0264(13) 0.0219(13) -0.0150(11) 0.0000(10) -0.0051(10)
C14 0.0172(12) 0.0261(13) 0.0206(12) -0.0142(11) 0.0024(9) -0.0042(10)
C15 0.0246(13) 0.0197(12) 0.0158(11) -0.0101(10) 0.0023(10) -0.0014(10)
C16 0.0204(14) 0.0448(18) 0.0455(18) -0.0344(16) -0.0042(13) 0.0033(12)
C17 0.0245(15) 0.049(2) 0.0418(18) -0.0348(17) -0.0081(13) 0.0137(13)
C18 0.0357(16) 0.0266(14) 0.0252(14) -0.0170(12) -0.0006(12) 0.0051(12)
C19 0.0311(17) 0.0404(18) 0.053(2) -0.0355(18) 0.0138(15) -0.0113(14)
C20 0.0208(14) 0.0380(17) 0.0467(19) -0.0317(16) 0.0079(13) -0.0045(12)
C21 0.0206(13) 0.0254(13) 0.0164(12) -0.0089(11) -0.0001(10) 0.0005(10)
C22 0.0363(17) 0.0346(16) 0.0241(14) -0.0146(13) 0.0063(12) -0.0095(13)
C23 0.061(3) 0.041(2) 0.0255(17) -0.0104(16) 0.0097(17) -0.0141(19)
C24 0.062(3) 0.047(2) 0.0163(14) -0.0058(14) 0.0028(15) 0.0005(18)
C25 0.047(2) 0.047(2) 0.0193(14) -0.0156(14) -0.0031(13) 0.0080(16)
C26 0.0275(15) 0.0366(16) 0.0223(14) -0.0165(13) -0.0048(11) 0.0047(12)
C27 0.0197(12) 0.0151(11) 0.0174(11) -0.0074(10) -0.0049(9) 0.0015(9)
C28 0.0182(12) 0.0236(13) 0.0240(13) -0.0117(11) -0.0058(10) 0.0045(10)
C29 0.0172(12) 0.0260(13) 0.0248(13) -0.0111(11) 0.0022(10) -0.0016(10)
C30 0.0198(12) 0.0210(12) 0.0190(12) -0.0078(10) 0.0004(10) -0.0016(10)
C31 0.0250(14) 0.0223(13) 0.0210(13) -0.0042(11) 0.0074(11) -0.0057(11)
C32 0.0376(18) 0.0200(14) 0.0249(15) -0.0053(12) 0.0059(13) -0.0062(12)
C33 0.0282(14) 0.0209(13) 0.0195(13) -0.0043(11) 0.0019(11) 0.0018(11)
C34 0.0232(13) 0.0165(11) 0.0153(11) -0.0035(10) 0.0012(10) -0.0006(10)
C35 0.0183(12) 0.0149(11) 0.0180(12) -0.0080(10) -0.0015(10) -0.0003(9)
C36 0.0331(15) 0.0254(14) 0.0168(12) -0.0065(11) 0.0022(11) 0.0003(11)
C37 0.050(2) 0.0365(17) 0.0185(14) -0.0064(13) 0.0057(13) 0.0040(15)
C38 0.0330(16) 0.0336(16) 0.0222(14) -0.0149(12) 0.0019(12) -0.0024(12)
C39 0.0217(12) 0.0135(11) 0.0154(11) -0.0039(9) 0.0011(9) 0.0012(9)
C40 0.0232(13) 0.0141(11) 0.0165(11) -0.0053(9) 0.0005(9) -0.0041(9)
C41 0.0415(17) 0.0145(12) 0.0226(13) -0.0031(11) -0.0058(12) -0.0061(11)
C42 0.0189(12) 0.0169(11) 0.0144(11) -0.0057(9) -0.0035(9) -0.0006(9)
C43 0.0210(12) 0.0173(12) 0.0178(12) -0.0084(10) -0.0012(10) -0.0005(9)
C44 0.0230(14) 0.0233(13) 0.0222(13) -0.0079(11) -0.0100(11) 0.0015(10)
C45 0.0260(14) 0.0281(14) 0.0292(15) -0.0144(12) -0.0078(11) -0.0027(11)
C46 0.0155(11) 0.0246(13) 0.0256(13) -0.0152(11) -0.0025(10) -0.0005(10)
C47 0.0213(13) 0.0236(13) 0.0330(15) -0.0176(12) -0.0042(11) -0.0026(10)
C48 0.0242(14) 0.0210(13) 0.0465(18) -0.0231(13) 0.0023(13) -0.0019(11)
C49 0.0189(12) 0.0146(11) 0.0326(15) -0.0105(11) -0.0037(11) 0.0008(9)
C50 0.0206(13) 0.0150(11) 0.0255(13) -0.0070(10) -0.0062(10) -0.0006(9)
C51 0.0187(12) 0.0155(11) 0.0216(12) -0.0113(10) -0.0021(10) 0.0017(9)
C52 0.0157(12) 0.0206(12) 0.0317(15) -0.0121(11) 0.0002(11) -0.0023(10)
C54 0.0245(15) 0.0306(16) 0.0431(19) -0.0168(15) 0.0084(13) 0.0007(12)
C55 0.0237(14) 0.0287(15) 0.054(2) -0.0204(15) 0.0030(14) -0.0093(12)
O1W 0.062(2) 0.101(3) 0.075(2) -0.070(2) -0.0341(17) 0.048(2)
C4W 0.076(3) 0.070(3) 0.038(2) -0.029(2) -0.016(2) 0.029(3)
C1W 0.043(4) 0.098(8) 0.112(9) 0.048(7) 0.024(5) 0.020(5)
C2W 0.050(4) 0.111(7) 0.097(7) -0.078(7) -0.023(4) 0.020(4)
C3W 0.034(4) 0.127(10) 0.273(19) 0.148(12) 0.028(7) -0.003(5)
C1X 0.021(3) 0.020(3) 0.020(3) -0.0103(15) 0.0003(10) 0.0001(10)
C2X 0.041(4) 0.041(4) 0.040(4) -0.018(2) 0.0001(10) -0.0009(10)
C3X 0.017(3) 0.017(3) 0.015(3) -0.0076(14) 0.0017(10) 0.0004(10)

loop_
_atom_type_symbol
_atom_type_description
_atom_type_scat_dispersion_real
_atom_type_scat_dispersion_imag
_atom_type_scat_source
C C 0.0033 0.0016 'International Tables Vol C Tables 4.2.6.8 and 6.1.1.4'
H H 0.0000 0.0000 'International Tables Vol C Tables 4.2.6.8 and 6.1.1.4'
N N 0.0061 0.0033 'International Tables Vol C Tables 4.2.6.8 and 6.1.1.4'
O O 0.0106 0.0060 'International Tables Vol C Tables 4.2.6.8 and 6.1.1.4'
B B 0.0013 0.0007 'International Tables Vol C Tables 4.2.6.8 and 6.1.1.4'
F F 0.0171 0.0103 'International Tables Vol C Tables 4.2.6.8 and 6.1.1.4'
P P 0.1023 0.0942 'International Tables Vol C Tables 4.2.6.8 and 6.1.1.4'
Ru Ru -1.2594 0.8363 'International Tables Vol C Tables 4.2.6.8 and 6.1.1.4'
Cl Cl 0.1484 0.1585 'International Tables Vol C Tables 4.2.6.8 and 6.1.1.4'

loop_
_geom_angle_atom_site_label_1
_geom_angle_atom_site_label_2
_geom_angle_atom_site_label_3
_geom_angle
_geom_angle_site_symmetry_1
_geom_angle_site_symmetry_3
_geom_angle_publ_flag
N2 Ru1 N1 80.80(9) . . ?
N2 Ru1 N3 78.36(9) . . ?
N1 Ru1 N3 79.73(9) . . ?
N2 Ru1 P1 99.46(7) . . ?
N1 Ru1 P1 97.23(7) . . ?
N3 Ru1 P1 176.47(7) . . ?
N2 Ru1 P2 97.62(7) . . ?
N1 Ru1 P2 177.38(7) . . ?
N3 Ru1 P2 97.93(7) . . ?
P1 Ru1 P2 85.07(3) . . ?
N2 Ru1 Cl1 174.81(7) . . ?
N1 Ru1 Cl1 102.23(6) . . ?
N3 Ru1 Cl1 97.93(7) . . ?
P1 Ru1 Cl1 84.42(3) . . ?
P2 Ru1 Cl1 79.19(3) . . ?
C7 P1 C13 104.53(13) . . ?
C7 P1 C1 99.48(12) . . ?
C13 P1 C1 102.47(13) . . ?
C7 P1 Ru1 118.07(9) . . ?
C13 P1 Ru1 109.21(9) . . ?
C1 P1 Ru1 120.93(9) . . ?
C35 N1 C27 117.4(2) . . ?
C35 N1 Ru1 131.63(19) . . ?
C27 N1 Ru1 109.94(18) . . ?
C6 C1 C2 117.5(3) . . ?
C6 C1 P1 121.9(2) . . ?
C2 C1 P1 120.6(2) . . ?
F3' B1 F1 104(3) . . ?
F3' B1 F4 105(4) . . ?
F1 B1 F4 114.6(4) . . ?
F3' B1 F4' 132(4) . . ?
F1 B1 F4' 106.7(8) . . ?
F4 B1 F4' 27.5(7) . . ?
F3' B1 F2 105(3) . . ?
F1 B1 F2 112.5(3) . . ?
F4 B1 F2 114.9(5) . . ?
F4' B1 F2 97.2(5) . . ?
F3' B1 F3 8(4) . . ?
F1 B1 F3 111.4(3) . . ?
F4 B1 F3 97.8(7) . . ?
F4' B1 F3 124.0(8) . . ?
F2 B1 F3 104.1(4) . . ?
C15 P2 C21 97.61(13) . . ?
C15 P2 C14 103.75(13) . . ?
C21 P2 C14 102.58(13) . . ?
C15 P2 Ru1 119.11(9) . . ?
C21 P2 Ru1 122.93(10) . . ?
C14 P2 Ru1 108.29(9) . . ?
C42 N2 C39 108.9(2) . . ?
C42 N2 C40 107.8(2) . . ?
C39 N2 C40 108.5(2) . . ?
C42 N2 Ru1 105.63(16) . . ?
C39 N2 Ru1 109.40(16) . . ?
C40 N2 Ru1 116.36(17) . . ?
C3 C2 C1 121.3(3) . . ?
C51 N3 C43 116.6(3) . . ?
C51 N3 Ru1 132.6(2) . . ?
C43 N3 Ru1 110.69(19) . . ?
C4 C3 C2 120.3(3) . . ?
C5 C4 C3 119.4(3) . . ?
C4 C5 C6 120.3(3) . . ?
C1 C6 C5 121.1(3) . . ?
C8 C7 C12 118.5(2) . . ?
C8 C7 P1 117.2(2) . . ?
C12 C7 P1 124.2(2) . . ?
C9 C8 C7 121.1(3) . . ?
C8 C9 C10 120.3(3) . . ?
C11 C10 C9 119.1(3) . . ?
C10 C11 C12 121.3(3) . . ?
C11 C12 C7 119.7(3) . . ?
C14 C13 P1 110.39(18) . . ?
C13 C14 P2 111.23(19) . . ?
C20 C15 C16 118.3(3) . . ?
C20 C15 P2 120.2(2) . . ?
C16 C15 P2 121.3(2) . . ?
C17 C16 C15 120.3(3) . . ?
C18 C17 C16 120.9(3) . . ?
C19 C18 C17 118.9(3) . . ?
C18 C19 C20 120.7(3) . . ?
C19 C20 C15 121.0(3) . . ?
C26 C21 C22 117.2(3) . . ?
C26 C21 P2 120.6(2) . . ?
C22 C21 P2 122.2(2) . . ?
C23 C22 C21 121.0(3) . . ?
C24 C23 C22 121.0(4) . . ?
C23 C24 C25 119.4(3) . . ?
C24 C25 C26 119.6(3) . . ?
C25 C26 C21 121.7(3) . . ?
N1 C27 C28 122.8(3) . . ?
N1 C27 C39 117.2(2) . . ?
C28 C27 C39 119.2(2) . . ?
C27 C28 C29 119.2(2) . . ?
C30 C29 C28 119.1(3) . . ?
C29 C30 C35 119.0(3) . . ?
C29 C30 C31 124.4(3) . . ?
C35 C30 C31 116.5(2) . . ?
C30 C31 C32 107.4(2) . . ?
C30 C31 C36 109.6(2) . . ?
C32 C31 C36 87.8(2) . . ?
C31 C32 C33 85.8(2) . . ?
C34 C33 C32 108.3(2) . . ?
C34 C33 C36 112.1(2) . . ?
C32 C33 C36 87.3(2) . . ?
C35 C34 C33 110.9(2) . . ?
N1 C35 C30 122.1(2) . . ?
N1 C35 C34 120.1(2) . . ?
C30 C35 C34 117.7(2) . . ?
C38 C36 C37 108.7(3) . . ?
C38 C36 C31 119.9(3) . . ?
C37 C36 C31 111.4(3) . . ?
C38 C36 C33 118.5(3) . . ?
C37 C36 C33 111.5(3) . . ?
C31 C36 C33 85.2(2) . . ?
N2 C39 C27 114.8(2) . . ?
N2 C40 C41 115.0(2) . . ?
N2 C42 C43 112.9(2) . . ?
N3 C43 C44 123.8(3) . . ?
N3 C43 C42 117.2(2) . . ?
C44 C43 C42 119.0(2) . . ?
C43 C44 C45 118.6(3) . . ?
C46 C45 C44 119.3(3) . . ?
C45 C46 C51 118.6(3) . . ?
C45 C46 C47 124.4(2) . . ?
C51 C46 C47 117.1(2) . . ?
C46 C47 C52 109.9(2) . . ?
C46 C47 C48 107.1(2) . . ?
C52 C47 C48 87.2(2) . . ?
C49 C48 C47 85.8(2) . . ?
C50 C49 C48 108.3(2) . . ?
C50 C49 C52 112.3(2) . . ?
C48 C49 C52 87.2(2) . . ?
C51 C50 C49 111.4(2) . . ?
N3 C51 C46 122.8(3) . . ?
N3 C51 C50 120.5(2) . . ?
C46 C51 C50 116.8(2) . . ?
C54 C52 C55 108.4(3) . . ?
C54 C52 C47 119.4(3) . . ?
C55 C52 C47 111.4(3) . . ?
C54 C52 C49 118.7(3) . . ?
C55 C52 C49 112.1(2) . . ?
C47 C52 C49 85.4(2) . . ?
C1X O1W C3W 114.0(6) . . ?
C1X O1W C1W 35.7(6) . . ?
C3W O1W C1W 134.3(6) . . ?
C1X O1W C3X 101.3(5) . . ?
C3W O1W C3X 20.4(6) . . ?
C1W O1W C3X 131.0(5) . . ?
C3W C4W C3X 18.4(7) . . ?
C2W C1W O1W 126.7(6) . . ?
C4W C3W O1W 119.1(6) . . ?
O1W C1X C2X 91.5(9) . . ?
O1W C3X C4W 106.0(4) . . ?

loop_
_geom_bond_atom_site_label_1
_geom_bond_atom_site_label_2
_geom_bond_distance
_geom_bond_site_symmetry_2
_geom_bond_publ_flag
Ru1 N2 2.173(2) . ?
Ru1 N1 2.222(3) . ?
Ru1 N3 2.246(3) . ?
Ru1 P1 2.3072(8) . ?
Ru1 P2 2.3201(9) . ?
Ru1 Cl1 2.4529(8) . ?
P1 C7 1.834(3) . ?
P1 C13 1.850(3) . ?
P1 C1 1.851(3) . ?
N1 C35 1.351(4) . ?
N1 C27 1.369(4) . ?
C1 C6 1.396(4) . ?
C1 C2 1.405(4) . ?
F1 B1 1.347(4) . ?
B1 F3' 1.12(4) . ?
B1 F4 1.360(7) . ?
B1 F4' 1.371(11) . ?
B1 F2 1.386(4) . ?
B1 F3 1.404(6) . ?
P2 C15 1.837(3) . ?
P2 C21 1.842(3) . ?
P2 C14 1.846(3) . ?
N2 C42 1.483(3) . ?
N2 C39 1.489(4) . ?
N2 C40 1.504(3) . ?
C2 C3 1.391(4) . ?
N3 C51 1.358(4) . ?
N3 C43 1.360(4) . ?
C3 C4 1.389(4) . ?
C4 C5 1.383(4) . ?
C5 C6 1.403(4) . ?
C7 C8 1.400(4) . ?
C7 C12 1.401(4) . ?
C8 C9 1.383(4) . ?
C9 C10 1.388(4) . ?
C10 C11 1.386(5) . ?
C11 C12 1.392(4) . ?
C13 C14 1.534(4) . ?
C15 C20 1.387(4) . ?
C15 C16 1.395(4) . ?
C16 C17 1.385(5) . ?
C17 C18 1.382(5) . ?
C18 C19 1.380(5) . ?
C19 C20 1.382(4) . ?
C21 C26 1.398(4) . ?
C21 C22 1.403(4) . ?
C22 C23 1.393(5) . ?
C23 C24 1.375(6) . ?
C24 C25 1.396(6) . ?
C25 C26 1.397(4) . ?
C27 C28 1.384(4) . ?
C27 C39 1.498(3) . ?
C28 C29 1.388(4) . ?
C29 C30 1.384(4) . ?
C30 C35 1.415(4) . ?
C30 C31 1.514(4) . ?
C31 C32 1.552(4) . ?
C31 C36 1.555(4) . ?
C32 C33 1.553(5) . ?
C33 C34 1.539(4) . ?
C33 C36 1.567(4) . ?
C34 C35 1.514(4) . ?
C36 C38 1.525(4) . ?
C36 C37 1.528(4) . ?
C40 C41 1.532(4) . ?
C42 C43 1.499(4) . ?
C43 C44 1.381(4) . ?
C44 C45 1.394(4) . ?
C45 C46 1.382(4) . ?
C46 C51 1.406(4) . ?
C46 C47 1.507(4) . ?
C47 C52 1.553(4) . ?
C47 C48 1.554(4) . ?
C48 C49 1.549(4) . ?
C49 C50 1.526(4) . ?
C49 C52 1.559(4) . ?
C50 C51 1.514(4) . ?
C52 C54 1.523(4) . ?
C52 C55 1.532(4) . ?
O1W C1X 1.4289(11) . ?
O1W C3W 1.4291(11) . ?
O1W C1W 1.4300(11) . ?
O1W C3X 1.4305(11) . ?
C4W C3W 1.323(10) . ?
C4W C3X 1.5395(11) . ?
C1W C2W 1.414(13) . ?
C1X C2X 1.5399(11) . ?

loop_
_geom_torsion_atom_site_label_1
_geom_torsion_atom_site_label_2
_geom_torsion_atom_site_label_3
_geom_torsion_atom_site_label_4
_geom_torsion
_geom_torsion_site_symmetry_1
_geom_torsion_site_symmetry_2
_geom_torsion_site_symmetry_3
_geom_torsion_site_symmetry_4
_geom_torsion_publ_flag
N2 Ru1 P1 C7 -31.84(12) . . . . ?
N1 Ru1 P1 C7 49.98(12) . . . . ?
N3 Ru1 P1 C7 19.8(13) . . . . ?
P2 Ru1 P1 C7 -128.77(10) . . . . ?
Cl1 Ru1 P1 C7 151.64(10) . . . . ?
N2 Ru1 P1 C13 87.30(12) . . . . ?
N1 Ru1 P1 C13 169.11(12) . . . . ?
N3 Ru1 P1 C13 138.9(12) . . . . ?
P2 Ru1 P1 C13 -9.63(10) . . . . ?
Cl1 Ru1 P1 C13 -89.23(11) . . . . ?
N2 Ru1 P1 C1 -154.33(12) . . . . ?
N1 Ru1 P1 C1 -72.51(12) . . . . ?
N3 Ru1 P1 C1 -102.7(13) . . . . ?
P2 Ru1 P1 C1 108.75(11) . . . . ?
Cl1 Ru1 P1 C1 29.15(11) . . . . ?
N2 Ru1 N1 C35 -179.6(3) . . . . ?
N3 Ru1 N1 C35 -99.9(3) . . . . ?
P1 Ru1 N1 C35 81.9(3) . . . . ?
P2 Ru1 N1 C35 -126.6(15) . . . . ?
Cl1 Ru1 N1 C35 -3.9(3) . . . . ?
N2 Ru1 N1 C27 -11.52(18) . . . . ?
N3 Ru1 N1 C27 68.20(19) . . . . ?
P1 Ru1 N1 C27 -109.99(18) . . . . ?
P2 Ru1 N1 C27 41.5(17) . . . . ?
Cl1 Ru1 N1 C27 164.19(17) . . . . ?
C7 P1 C1 C6 -29.5(3) . . . . ?
C13 P1 C1 C6 -136.8(2) . . . . ?
Ru1 P1 C1 C6 101.5(2) . . . . ?
C7 P1 C1 C2 152.5(2) . . . . ?
C13 P1 C1 C2 45.2(2) . . . . ?
Ru1 P1 C1 C2 -76.5(2) . . . . ?
N2 Ru1 P2 C15 131.72(13) . . . . ?
N1 Ru1 P2 C15 79.1(16) . . . . ?
N3 Ru1 P2 C15 52.49(12) . . . . ?
P1 Ru1 P2 C15 -129.36(11) . . . . ?
Cl1 Ru1 P2 C15 -44.12(11) . . . . ?
N2 Ru1 P2 C21 8.96(13) . . . . ?
N1 Ru1 P2 C21 -43.7(17) . . . . ?
N3 Ru1 P2 C21 -70.27(13) . . . . ?
P1 Ru1 P2 C21 107.87(12) . . . . ?
Cl1 Ru1 P2 C21 -166.89(12) . . . . ?
N2 Ru1 P2 C14 -110.21(12) . . . . ?
N1 Ru1 P2 C14 -162.9(16) . . . . ?
N3 Ru1 P2 C14 170.56(12) . . . . ?
P1 Ru1 P2 C14 -11.30(10) . . . . ?
Cl1 Ru1 P2 C14 73.94(10) . . . . ?
N1 Ru1 N2 C42 111.91(18) . . . . ?
N3 Ru1 N2 C42 30.60(17) . . . . ?
P1 Ru1 N2 C42 -152.23(15) . . . . ?
P2 Ru1 N2 C42 -65.98(16) . . . . ?
Cl1 Ru1 N2 C42 -14.1(9) . . . . ?
N1 Ru1 N2 C39 -5.18(17) . . . . ?
N3 Ru1 N2 C39 -86.50(18) . . . . ?
P1 Ru1 N2 C39 90.68(17) . . . . ?
P2 Ru1 N2 C39 176.92(16) . . . . ?
Cl1 Ru1 N2 C39 -131.2(7) . . . . ?
N1 Ru1 N2 C40 -128.5(2) . . . . ?
N3 Ru1 N2 C40 150.2(2) . . . . ?
P1 Ru1 N2 C40 -32.64(18) . . . . ?
P2 Ru1 N2 C40 53.61(18) . . . . ?
Cl1 Ru1 N2 C40 105.5(8) . . . . ?
C6 C1 C2 C3 -1.0(4) . . . . ?
P1 C1 C2 C3 177.1(2) . . . . ?
N2 Ru1 N3 C51 160.1(3) . . . . ?
N1 Ru1 N3 C51 77.5(3) . . . . ?
P1 Ru1 N3 C51 108.0(12) . . . . ?
P2 Ru1 N3 C51 -103.7(3) . . . . ?
Cl1 Ru1 N3 C51 -23.6(3) . . . . ?
N2 Ru1 N3 C43 -15.87(19) . . . . ?
N1 Ru1 N3 C43 -98.5(2) . . . . ?
P1 Ru1 N3 C43 -68.0(13) . . . . ?
P2 Ru1 N3 C43 80.33(19) . . . . ?
Cl1 Ru1 N3 C43 160.45(18) . . . . ?
C1 C2 C3 C4 -0.1(4) . . . . ?
C2 C3 C4 C5 1.1(5) . . . . ?
C3 C4 C5 C6 -1.0(5) . . . . ?
C2 C1 C6 C5 1.1(5) . . . . ?
P1 C1 C6 C5 -177.0(3) . . . . ?
C4 C5 C6 C1 -0.1(5) . . . . ?
C13 P1 C7 C8 -171.1(2) . . . . ?
C1 P1 C7 C8 83.3(2) . . . . ?
Ru1 P1 C7 C8 -49.5(2) . . . . ?
C13 P1 C7 C12 10.7(3) . . . . ?
C1 P1 C7 C12 -95.0(2) . . . . ?
Ru1 P1 C7 C12 132.2(2) . . . . ?
C12 C7 C8 C9 -0.2(4) . . . . ?
P1 C7 C8 C9 -178.6(2) . . . . ?
C7 C8 C9 C10 -0.8(4) . . . . ?
C8 C9 C10 C11 0.6(4) . . . . ?
C9 C10 C11 C12 0.6(5) . . . . ?
C10 C11 C12 C7 -1.6(5) . . . . ?
C8 C7 C12 C11 1.4(4) . . . . ?
P1 C7 C12 C11 179.6(2) . . . . ?
C7 P1 C13 C14 160.91(19) . . . . ?
C1 P1 C13 C14 -95.7(2) . . . . ?
Ru1 P1 C13 C14 33.7(2) . . . . ?
P1 C13 C14 P2 -44.1(2) . . . . ?
C15 P2 C14 C13 162.80(19) . . . . ?
C21 P2 C14 C13 -96.0(2) . . . . ?
Ru1 P2 C14 C13 35.3(2) . . . . ?
C21 P2 C15 C20 97.6(3) . . . . ?
C14 P2 C15 C20 -157.4(3) . . . . ?
Ru1 P2 C15 C20 -37.0(3) . . . . ?
C21 P2 C15 C16 -77.5(3) . . . . ?
C14 P2 C15 C16 27.5(3) . . . . ?
Ru1 P2 C15 C16 147.9(2) . . . . ?
C20 C15 C16 C17 -0.3(5) . . . . ?
P2 C15 C16 C17 174.9(3) . . . . ?
C15 C16 C17 C18 -0.1(5) . . . . ?
C16 C17 C18 C19 -0.1(5) . . . . ?
C17 C18 C19 C20 0.7(6) . . . . ?
C18 C19 C20 C15 -1.1(6) . . . . ?
C16 C15 C20 C19 0.9(5) . . . . ?
P2 C15 C20 C19 -174.4(3) . . . . ?
C15 P2 C21 C26 -46.0(3) . . . . ?
C14 P2 C21 C26 -152.0(2) . . . . ?
Ru1 P2 C21 C26 86.2(3) . . . . ?
C15 P2 C21 C22 135.2(3) . . . . ?
C14 P2 C21 C22 29.2(3) . . . . ?
Ru1 P2 C21 C22 -92.6(3) . . . . ?
C26 C21 C22 C23 -2.6(5) . . . . ?
P2 C21 C22 C23 176.3(3) . . . . ?
C21 C22 C23 C24 1.4(6) . . . . ?
C22 C23 C24 C25 0.1(7) . . . . ?
C23 C24 C25 C26 -0.5(6) . . . . ?
C24 C25 C26 C21 -0.8(5) . . . . ?
C22 C21 C26 C25 2.2(5) . . . . ?
P2 C21 C26 C25 -176.6(3) . . . . ?
C35 N1 C27 C28 7.1(4) . . . . ?
Ru1 N1 C27 C28 -162.9(2) . . . . ?
C35 N1 C27 C39 -163.0(2) . . . . ?
Ru1 N1 C27 C39 27.0(3) . . . . ?
N1 C27 C28 C29 -5.0(4) . . . . ?
C39 C27 C28 C29 164.9(3) . . . . ?
C27 C28 C29 C30 -0.9(4) . . . . ?
C28 C29 C30 C35 4.3(4) . . . . ?
C28 C29 C30 C31 -173.1(3) . . . . ?
C29 C30 C31 C32 -135.7(3) . . . . ?
C35 C30 C31 C32 46.8(3) . . . . ?
C29 C30 C31 C36 130.3(3) . . . . ?
C35 C30 C31 C36 -47.2(3) . . . . ?
C30 C31 C32 C33 -82.0(3) . . . . ?
C36 C31 C32 C33 27.8(2) . . . . ?
C31 C32 C33 C34 84.8(2) . . . . ?
C31 C32 C33 C36 -27.6(2) . . . . ?
C32 C33 C34 C35 -49.3(3) . . . . ?
C36 C33 C34 C35 45.4(3) . . . . ?
C27 N1 C35 C30 -3.4(4) . . . . ?
Ru1 N1 C35 C30 163.9(2) . . . . ?
C27 N1 C35 C34 173.1(2) . . . . ?
Ru1 N1 C35 C34 -19.6(4) . . . . ?
C29 C30 C35 N1 -2.2(4) . . . . ?
C31 C30 C35 N1 175.5(3) . . . . ?
C29 C30 C35 C34 -178.8(3) . . . . ?
C31 C30 C35 C34 -1.1(4) . . . . ?
C33 C34 C35 N1 -174.6(2) . . . . ?
C33 C34 C35 C30 2.1(3) . . . . ?
C30 C31 C36 C38 -40.1(4) . . . . ?
C32 C31 C36 C38 -147.8(3) . . . . ?
C30 C31 C36 C37 -168.6(3) . . . . ?
C32 C31 C36 C37 83.7(3) . . . . ?
C30 C31 C36 C33 80.2(3) . . . . ?
C32 C31 C36 C33 -27.6(2) . . . . ?
C34 C33 C36 C38 40.4(4) . . . . ?
C32 C33 C36 C38 149.1(3) . . . . ?
C34 C33 C36 C37 167.8(3) . . . . ?
C32 C33 C36 C37 -83.5(3) . . . . ?
C34 C33 C36 C31 -81.1(3) . . . . ?
C32 C33 C36 C31 27.6(2) . . . . ?
C42 N2 C39 C27 -94.4(3) . . . . ?
C40 N2 C39 C27 148.4(2) . . . . ?
Ru1 N2 C39 C27 20.6(3) . . . . ?
N1 C27 C39 N2 -33.5(3) . . . . ?
C28 C27 C39 N2 156.1(2) . . . . ?
C42 N2 C40 C41 -50.2(3) . . . . ?
C39 N2 C40 C41 67.7(3) . . . . ?
Ru1 N2 C40 C41 -168.54(19) . . . . ?
C39 N2 C42 C43 74.9(3) . . . . ?
C40 N2 C42 C43 -167.6(2) . . . . ?
Ru1 N2 C42 C43 -42.5(2) . . . . ?
C51 N3 C43 C44 2.3(4) . . . . ?
Ru1 N3 C43 C44 179.0(2) . . . . ?
C51 N3 C43 C42 179.9(2) . . . . ?
Ru1 N3 C43 C42 -3.4(3) . . . . ?
N2 C42 C43 N3 31.9(3) . . . . ?
N2 C42 C43 C44 -150.3(3) . . . . ?
N3 C43 C44 C45 2.7(5) . . . . ?
C42 C43 C44 C45 -174.9(3) . . . . ?
C43 C44 C45 C46 -2.8(5) . . . . ?
C44 C45 C46 C51 -1.8(4) . . . . ?
C44 C45 C46 C47 177.8(3) . . . . ?
C45 C46 C47 C52 128.7(3) . . . . ?
C51 C46 C47 C52 -51.7(3) . . . . ?
C45 C46 C47 C48 -138.0(3) . . . . ?
C51 C46 C47 C48 41.7(3) . . . . ?
C46 C47 C48 C49 -81.8(2) . . . . ?
C52 C47 C48 C49 28.23(19) . . . . ?
C47 C48 C49 C50 84.4(2) . . . . ?
C47 C48 C49 C52 -28.11(19) . . . . ?
C48 C49 C50 C51 -44.4(3) . . . . ?
C52 C49 C50 C51 50.2(3) . . . . ?
C43 N3 C51 C46 -7.3(4) . . . . ?
Ru1 N3 C51 C46 176.9(2) . . . . ?
C43 N3 C51 C50 171.9(3) . . . . ?
Ru1 N3 C51 C50 -3.9(4) . . . . ?
C45 C46 C51 N3 7.1(4) . . . . ?
C47 C46 C51 N3 -172.5(3) . . . . ?
C45 C46 C51 C50 -172.0(3) . . . . ?
C47 C46 C51 C50 8.4(4) . . . . ?
C49 C50 C51 N3 173.6(2) . . . . ?
C49 C50 C51 C46 -7.2(3) . . . . ?
C46 C47 C52 C54 -41.3(3) . . . . ?
C48 C47 C52 C54 -148.6(3) . . . . ?
C46 C47 C52 C55 -168.9(2) . . . . ?
C48 C47 C52 C55 83.9(3) . . . . ?
C46 C47 C52 C49 79.2(2) . . . . ?
C48 C47 C52 C49 -28.04(19) . . . . ?
C50 C49 C52 C54 40.6(4) . . . . ?
C48 C49 C52 C54 149.3(3) . . . . ?
C50 C49 C52 C55 168.2(3) . . . . ?
C48 C49 C52 C55 -83.1(3) . . . . ?
C50 C49 C52 C47 -80.5(3) . . . . ?
C48 C49 C52 C47 28.1(2) . . . . ?
C1X O1W C1W C2W 90.6(14) . . . . ?
C3W O1W C1W C2W 157.9(10) . . . . ?
C3X O1W C1W C2W 130.5(11) . . . . ?
C3X C4W C3W O1W 87.1(13) . . . . ?
C1X O1W C3W C4W -156.9(9) . . . . ?
C1W O1W C3W C4W 167.0(8) . . . . ?
C3X O1W C3W C4W -103(2) . . . . ?
C3W O1W C1X C2X -152.1(9) . . . . ?
C1W O1W C1X C2X -18.4(9) . . . . ?
C3X O1W C1X C2X -168.9(9) . . . . ?
C1X O1W C3X C4W -179.5(7) . . . . ?
C3W O1W C3X C4W 49.7(13) . . . . ?
C1W O1W C3X C4W 158.1(7) . . . . ?
C3W C4W C3X O1W -65.1(7) . . . . ?
